data_1530476
loop_
_publ_author_name
'Nakamura, Yuji'
'Aruga, Atsushi'
'Nakai, Izumi'
'Nagashima, Kozo'

_publ_section_title
;
 The Crystal Structure of a New Thiosilicate of Thallium, TlInSiS~4~
;
_journal_issue 7
_journal_name_full 'Bulletin of the Chemical Society of Japan'
_journal_page_first 1718
_journal_page_last 1722
_journal_paper_doi 10.1246/bcsj.57.1718
_journal_volume 57
_journal_year 1984
_chemical_formula_sum 'In S4 Si Tl'
_chemical_name_systematic 'Tl In Si S4'
_space_group_IT_number 62
_symmetry_space_group_name_Hall '-P 2c 2ab'
_symmetry_space_group_name_H-M 'P b n m'
_cell_angle_alpha 90
_cell_angle_beta 90
_cell_angle_gamma 90
_cell_formula_units_Z 8
_cell_length_a 11.74
_cell_length_b 17.038
_cell_length_c 7.285
_cell_volume 1457.190
_citation_journal_id_ASTM BCSJA8
_cod_data_source_file Nakamura_BCSJA8_1984_1228.cif
_cod_data_source_block In1S4Si1Tl1
_cod_original_cell_volume 1457.19
_cod_original_sg_symbol_Hall '-P 2ac 2n (z,x,y)'
_cod_original_formula_sum 'In1 S4 Si1 Tl1'
_cod_database_code 1530476

loop_
_symmetry_equiv_pos_as_xyz
x,y,z
x+1/2,-y+1/2,-z
-x+1/2,y+1/2,-z+1/2
-x,-y,z+1/2
-x,-y,-z
-x-1/2,y-1/2,z
x-1/2,-y-1/2,z-1/2
x,y,-z-1/2

loop_
_atom_site_label
_atom_site_type_symbol
_atom_site_fract_x
_atom_site_fract_y
_atom_site_fract_z
_atom_site_occupancy
_atom_site_U_iso_or_equiv
S1 S-2 0.8591 0.0411 0.0064 1 0.0
In3 In+3 0.6899 0.4831 0.25 0.09 0.0
S4 S-2 0.6177 0.1618 0.25 1 0.0
S5 S-2 0.6177 0.3693 0.25 1 0.0
Si3 Si+4 0.7395 0.1538 -0.0021 0.33 0.0
In1 In+3 0.7395 0.1538 -0.0021 0.67 0.0
S6 S-2 0.8719 0.4543 0.25 1 0.0
Tl1 Tl+1 0.0578 0.1555 0.25 1 0.0
In2 In+3 0.8076 0.3229 0.25 0.58 0.0
Si1 Si+4 0.8076 0.3229 0.25 0.42 0.0
S2 S-2 0.8626 0.2622 -0.0064 1 0.0
Tl2 Tl+1 0.3817 0.0572 0.25 1 0.0
S3 S-2 0.119 0.3511 0.25 1 0.0
Si2 Si+4 0.6899 0.4831 0.25 0.91 0.0
